data_2205556
loop_
_publ_author_name
'Gao, Shan'
'Zhu, Zhi-Biao'
'Huo, Li-Hua'
'Zhao, Hui'

_publ_section_title
;
 Heptaaqua(isonicotinato-\k^2^<i>O,O</i>')lanthanum(III)
 1,5-naphthalenedisulfonate
;
_journal_issue 4
_journal_name_full 'Acta Crystallographica Section E'
_journal_page_first m656
_journal_page_last m658
_journal_paper_doi 10.1107/S1600536805006513
_journal_volume 61
_journal_year 2005
_chemical_formula_iupac '[La (C6 H4 N O2) (H2 O)7] (C10 H6 O6 S2)'
_chemical_formula_moiety 'C6 H18 La N O9 2+, C10 H6 O6 S2 2-'
_chemical_formula_sum 'C16 H24 La N O15 S2'
_chemical_formula_weight 673.41
_chemical_name_systematic
;
Heptaaqua(isonicotinato-\k^2^O,O')lanthanum(III) 1,5-naphthalenedisulfonate
;
_space_group_IT_number 14
_symmetry_cell_setting monoclinic
_symmetry_space_group_name_Hall '-P 2yn'
_symmetry_space_group_name_H-M 'P 1 21/n 1'
_atom_sites_solution_hydrogens geom
_atom_sites_solution_primary direct
_atom_sites_solution_secondary difmap
_cell_angle_alpha 90.00
_cell_angle_beta 95.87(3)
_cell_angle_gamma 90.00
_cell_formula_units_Z 4
_cell_length_a 6.4340(13)
_cell_length_b 22.876(5)
_cell_length_c 16.273(3)
_cell_measurement_reflns_used 19908
_cell_measurement_temperature 295(2)
_cell_measurement_theta_max 27.48
_cell_measurement_theta_min 3.08
_cell_volume 2382.6(8)
_computing_cell_refinement RAPID-AUTO
_computing_data_collection 'RAPID-AUTO (Rigaku, 1998)'
_computing_data_reduction 'CrystalStructure (Rigaku/MSC, 2002)'
_computing_molecular_graphics 'ORTEPII (Johnson, 1976)'
_computing_publication_material SHELXL97
_computing_structure_refinement 'SHELXL97 (Sheldrick, 1997)'
_computing_structure_solution 'SHELXS97 (Sheldrick, 1997)'
_diffrn_ambient_temperature 295(2)
_diffrn_detector_area_resol_mean 10
_diffrn_measured_fraction_theta_full 0.980
_diffrn_measured_fraction_theta_max 0.980
_diffrn_measurement_device_type 'Rigaku R-AXIS RAPID'
_diffrn_measurement_method \w
_diffrn_radiation_monochromator graphite
_diffrn_radiation_source 'fine-focus sealed tube'
_diffrn_radiation_type MoK\a
_diffrn_radiation_wavelength 0.71073
_diffrn_reflns_av_R_equivalents 0.0349
_diffrn_reflns_av_sigmaI/netI 0.0330
_diffrn_reflns_limit_h_max 8
_diffrn_reflns_limit_h_min -8
_diffrn_reflns_limit_k_max 29
_diffrn_reflns_limit_k_min -29
_diffrn_reflns_limit_l_max 21
_diffrn_reflns_limit_l_min -21
_diffrn_reflns_number 20748
_diffrn_reflns_theta_full 27.48
_diffrn_reflns_theta_max 27.48
_diffrn_reflns_theta_min 3.08
_diffrn_standards_decay_% 0
_diffrn_standards_interval_count 0
_diffrn_standards_interval_time 0
_diffrn_standards_number 0
_exptl_absorpt_coefficient_mu 2.043
_exptl_absorpt_correction_T_max 0.677
_exptl_absorpt_correction_T_min 0.535
_exptl_absorpt_correction_type multi-scan
_exptl_absorpt_process_details '(ABSCOR; Higashi, 1995)'
_exptl_crystal_colour Colorless
_exptl_crystal_density_diffrn 1.877
_exptl_crystal_density_method 'not measured'
_exptl_crystal_description Prism
_exptl_crystal_F_000 1344
_exptl_crystal_size_max 0.35
_exptl_crystal_size_mid 0.26
_exptl_crystal_size_min 0.19
_refine_diff_density_max 1.269
_refine_diff_density_min -0.582
_refine_ls_extinction_method none
_refine_ls_goodness_of_fit_ref 1.064
_refine_ls_hydrogen_treatment mixed
_refine_ls_matrix_type full
_refine_ls_number_parameters 358
_refine_ls_number_reflns 5360
_refine_ls_number_restraints 20
_refine_ls_restrained_S_all 1.062
_refine_ls_R_factor_all 0.0463
_refine_ls_R_factor_gt 0.0381
_refine_ls_shift/su_max 0.001
_refine_ls_shift/su_mean 0.000
_refine_ls_structure_factor_coef Fsqd
_refine_ls_weighting_details 'calc w = 1/[\s^2^(Fo^2^)+(0.0883P)^2^+1.0026P] where P = (Fo^2^+2Fc^2^)/3'
_refine_ls_weighting_scheme calc
_refine_ls_wR_factor_gt 0.1190
_refine_ls_wR_factor_ref 0.1254
_reflns_number_gt 4620
_reflns_number_total 5360
_reflns_threshold_expression I>2\s(I)'
_cod_data_source_file ng6104.cif
_cod_data_source_block I
_cod_depositor_comments
;
The following automatic conversions were performed:
'_symmetry_cell_setting' value 'Monoclinic' changed to 'monoclinic'
according to '/home/saulius/struct/CIF-dictionaries/cif_core.dic'
dictionary named 'cif_core.dic' version 2.4.1 from
2010-06-29.

'_exptl_absorpt_correction_type' value 'Multi-scan' changed
to 'multi-scan' according to
'/home/saulius/struct/CIF-dictionaries/cif_core.dic' dictionary named
'cif_core.dic' version 2.4.1 from 2010-06-29.

Automatic conversion script
Id: cif_fix_enum 1527 2010-12-29 10:47:43Z saulius 

The following automatic conversions were performed:

'_symmetry_cell_setting' value 'Monoclinic' changed to 'monoclinic'
according to /home/saulius/struct/CIF-dictionaries/cif_core.dic
dictionary named 'cif_core.dic' version 2.4.1 from
2010-06-29.

'_exptl_absorpt_correction_type' value 'Multi-scan'
changed to 'multi-scan' according to
/home/saulius/struct/CIF-dictionaries/cif_core.dic dictionary named
'cif_core.dic' version 2.4.1 from 2010-06-29.

Automatic conversion script
Id: cif_fix_values 1715 2011-07-08 13:25:40Z adriana 
;
_cod_original_sg_symbol_H-M 'P 21/n'
_cod_database_code 2205556
_cod_database_fobs_code 2205556

loop_
_symmetry_equiv_pos_as_xyz
'x, y, z'
'-x+1/2, y+1/2, -z+1/2'
'-x, -y, -z'
'x-1/2, -y-1/2, z-1/2'

loop_
_atom_site_label
_atom_site_fract_x
_atom_site_fract_y
_atom_site_fract_z
_atom_site_U_iso_or_equiv
_atom_site_adp_type
_atom_site_calc_flag
_atom_site_refinement_flags
_atom_site_occupancy
_atom_site_type_symbol
La1 0.56175(4) 0.508192(10) 0.737843(15) 0.02319(11) Uani d . 1 La
S1 0.95399(18) 0.61576(4) 0.51263(7) 0.0270(2) Uani d . 1 S
S2 0.6589(2) 0.90328(5) 0.47397(8) 0.0337(3) Uani d . 1 S
N1 1.0194(9) 0.2179(2) 0.7584(3) 0.0505(13) Uani d . 1 N
O1 0.5960(6) 0.39921(17) 0.7576(3) 0.0520(11) Uani d . 1 O
O2 0.9072(5) 0.43753(15) 0.7558(2) 0.0351(8) Uani d . 1 O
O3 0.8122(6) 0.56583(14) 0.4981(2) 0.0375(8) Uani d . 1 O
O4 1.1148(6) 0.61662(15) 0.4567(2) 0.0394(9) Uani d . 1 O
O5 1.0387(6) 0.62018(15) 0.5988(2) 0.0364(8) Uani d . 1 O
O6 0.4883(7) 0.90290(19) 0.5246(4) 0.0666(15) Uani d . 1 O
O7 0.5902(7) 0.89648(18) 0.3860(3) 0.0507(10) Uani d . 1 O
O8 0.7952(6) 0.95415(15) 0.4868(2) 0.0394(8) Uani d . 1 O
O1W 0.6771(7) 0.47722(16) 0.5978(2) 0.0415(9) Uani d D 1 O
O2W 0.8694(6) 0.57553(17) 0.7338(2) 0.0414(9) Uani d D 1 O
O3W 0.4677(6) 0.58253(18) 0.6170(2) 0.0434(9) Uani d D 1 O
O4W 0.3935(7) 0.60221(15) 0.7781(3) 0.0469(10) Uani d D 1 O
O5W 0.2960(6) 0.48036(16) 0.8390(2) 0.0356(8) Uani d D 1 O
O6W 0.2226(6) 0.47466(19) 0.6622(2) 0.0413(8) Uani d D 1 O
O7W 0.7166(7) 0.52490(19) 0.8824(2) 0.0452(9) Uani d D 1 O
C1 1.1315(10) 0.2626(2) 0.7331(4) 0.0448(13) Uani d . 1 C
C2 1.0690(8) 0.3201(2) 0.7342(3) 0.0380(11) Uani d . 1 C
C3 0.8788(8) 0.3329(2) 0.7622(3) 0.0283(9) Uani d . 1 C
C4 0.7637(9) 0.2871(2) 0.7897(4) 0.0421(13) Uani d . 1 C
C5 0.8395(11) 0.2314(2) 0.7876(4) 0.0510(15) Uani d . 1 C
C6 0.7895(8) 0.39364(19) 0.7587(3) 0.0321(10) Uani d . 1 C
C7 0.7955(7) 0.67836(19) 0.4884(3) 0.0258(9) Uani d . 1 C
C8 0.6004(8) 0.6694(2) 0.4493(3) 0.0328(10) Uani d . 1 C
C9 0.4699(8) 0.7171(2) 0.4273(3) 0.0360(11) Uani d . 1 C
C10 0.5366(7) 0.7727(2) 0.4439(3) 0.0329(10) Uani d . 1 C
C11 0.7399(7) 0.78390(19) 0.4834(3) 0.0263(9) Uani d . 1 C
C12 0.8186(7) 0.84144(19) 0.5013(3) 0.0259(9) Uani d . 1 C
C13 1.0137(8) 0.8508(2) 0.5372(3) 0.0322(10) Uani d . 1 C
C14 1.1452(8) 0.8030(2) 0.5603(3) 0.0335(10) Uani d . 1 C
C15 1.0781(7) 0.7476(2) 0.5458(3) 0.0309(9) Uani d . 1 C
C16 0.8742(7) 0.73564(18) 0.5070(3) 0.0246(8) Uani d . 1 C
H1 1.2591 0.2542 0.7136 0.054 Uiso calc R 1 H
H2 1.1530 0.3497 0.7165 0.046 Uiso calc R 1 H
H4 0.6356 0.2943 0.8095 0.050 Uiso calc R 1 H
H5 0.7614 0.2013 0.8076 0.061 Uiso calc R 1 H
H8 0.5540 0.6316 0.4371 0.039 Uiso calc R 1 H
H9 0.3365 0.7107 0.4012 0.043 Uiso calc R 1 H
H10 0.4477 0.8039 0.4292 0.040 Uiso calc R 1 H
H13 1.0616 0.8888 0.5467 0.039 Uiso calc R 1 H
H14 1.2792 0.8097 0.5858 0.040 Uiso calc R 1 H
H15 1.1671 0.7166 0.5615 0.037 Uiso calc R 1 H
H1W1 0.736(9) 0.4447(13) 0.590(4) 0.062 Uiso d D 1 H
H1W2 0.712(11) 0.5021(19) 0.563(3) 0.062 Uiso d D 1 H
H2W1 0.912(11) 0.592(3) 0.692(3) 0.062 Uiso d D 1 H
H2W2 0.929(9) 0.584(3) 0.7812(19) 0.062 Uiso d D 1 H
H3W1 0.507(9) 0.584(3) 0.5687(17) 0.065 Uiso d D 1 H
H3W2 0.343(4) 0.595(3) 0.615(3) 0.065 Uiso d D 1 H
H4W1 0.328(10) 0.604(2) 0.821(3) 0.070 Uiso d D 1 H
H4W2 0.411(10) 0.6366(10) 0.760(4) 0.070 Uiso d D 1 H
H5W1 0.300(9) 0.499(2) 0.884(2) 0.053 Uiso d D 1 H
H5W2 0.181(5) 0.462(3) 0.832(3) 0.053 Uiso d D 1 H
H6W1 0.111(6) 0.466(3) 0.683(3) 0.062 Uiso d D 1 H
H6W2 0.216(9) 0.460(3) 0.6138(18) 0.062 Uiso d D 1 H
H7W1 0.671(12) 0.4960(19) 0.908(3) 0.068 Uiso d D 1 H
H7W2 0.765(11) 0.551(2) 0.917(3) 0.068 Uiso d D 1 H

loop_
_atom_site_aniso_label
_atom_site_aniso_U_11
_atom_site_aniso_U_22
_atom_site_aniso_U_33
_atom_site_aniso_U_12
_atom_site_aniso_U_13
_atom_site_aniso_U_23
La1 0.02226(16) 0.02139(15) 0.02613(15) -0.00152(8) 0.00344(10) -0.00016(8)
S1 0.0314(6) 0.0219(5) 0.0281(5) -0.0001(4) 0.0056(5) 0.0008(4)
S2 0.0322(6) 0.0275(5) 0.0421(7) 0.0059(4) 0.0077(5) 0.0094(5)
N1 0.071(3) 0.029(2) 0.054(3) 0.013(2) 0.015(3) 0.0015(19)
O1 0.0308(19) 0.0297(19) 0.097(3) 0.0026(14) 0.014(2) 0.0124(19)
O2 0.0325(18) 0.0269(17) 0.046(2) -0.0015(13) 0.0028(16) 0.0035(13)
O3 0.045(2) 0.0270(17) 0.0396(19) -0.0081(14) 0.0012(17) 0.0024(13)
O4 0.045(2) 0.0304(18) 0.046(2) 0.0060(14) 0.0203(18) 0.0010(14)
O5 0.0366(19) 0.0398(19) 0.0306(17) -0.0026(15) -0.0067(15) 0.0045(14)
O6 0.058(3) 0.039(2) 0.111(4) 0.0104(19) 0.052(3) 0.013(2)
O7 0.050(2) 0.046(2) 0.051(2) -0.0036(18) -0.0177(19) 0.0184(18)
O8 0.047(2) 0.0280(17) 0.044(2) 0.0014(15) 0.0084(17) 0.0057(14)
O1W 0.056(2) 0.0343(18) 0.0369(19) 0.0083(17) 0.0197(18) -0.0004(15)
O2W 0.040(2) 0.051(2) 0.0329(18) -0.0190(17) 0.0018(17) 0.0052(16)
O3W 0.041(2) 0.056(2) 0.0342(19) 0.0124(17) 0.0073(17) 0.0139(16)
O4W 0.068(3) 0.0230(17) 0.053(2) 0.0015(17) 0.025(2) 0.0003(15)
O5W 0.037(2) 0.0378(19) 0.0336(18) -0.0086(15) 0.0127(16) -0.0064(14)
O6W 0.0309(19) 0.058(2) 0.0358(19) -0.0124(17) 0.0050(16) -0.0073(17)
O7W 0.049(2) 0.054(2) 0.0305(18) -0.0204(19) -0.0043(17) 0.0038(16)
C1 0.046(3) 0.039(3) 0.050(3) 0.011(2) 0.014(3) 0.000(2)
C2 0.038(3) 0.034(3) 0.043(3) 0.004(2) 0.007(2) 0.0054(19)
C3 0.030(2) 0.028(2) 0.026(2) 0.0017(17) 0.0022(19) 0.0015(16)
C4 0.044(3) 0.030(3) 0.054(3) 0.000(2) 0.016(3) 0.002(2)
C5 0.063(4) 0.031(3) 0.062(4) -0.002(2) 0.019(3) 0.007(2)
C6 0.038(3) 0.024(2) 0.036(2) -0.0016(18) 0.011(2) 0.0021(17)
C7 0.023(2) 0.026(2) 0.028(2) -0.0005(16) 0.0018(18) 0.0004(16)
C8 0.030(2) 0.035(2) 0.034(3) -0.0053(19) 0.004(2) -0.0043(18)
C9 0.024(2) 0.042(3) 0.041(3) -0.0044(19) -0.003(2) -0.002(2)
C10 0.025(2) 0.035(2) 0.038(3) 0.0049(18) 0.001(2) 0.0040(19)
C11 0.026(2) 0.027(2) 0.027(2) 0.0015(16) 0.0068(18) -0.0006(16)
C12 0.027(2) 0.027(2) 0.024(2) 0.0047(16) 0.0026(18) 0.0022(15)
C13 0.033(2) 0.027(2) 0.036(2) -0.0018(18) 0.004(2) -0.0035(18)
C14 0.029(2) 0.033(2) 0.038(3) 0.0007(19) -0.002(2) -0.0013(19)
C15 0.027(2) 0.028(2) 0.037(3) 0.0024(17) 0.001(2) 0.0003(17)
C16 0.024(2) 0.027(2) 0.023(2) 0.0009(16) 0.0009(17) -0.0014(15)

loop_
_atom_type_symbol
_atom_type_description
_atom_type_scat_dispersion_real
_atom_type_scat_dispersion_imag
_atom_type_scat_source
C C 0.0033 0.0016 'International Tables Vol C Tables 4.2.6.8 and 6.1.1.4'
H H 0.0000 0.0000 'International Tables Vol C Tables 4.2.6.8 and 6.1.1.4'
N N 0.0061 0.0033 'International Tables Vol C Tables 4.2.6.8 and 6.1.1.4'
O O 0.0106 0.0060 'International Tables Vol C Tables 4.2.6.8 and 6.1.1.4'
S S 0.1246 0.1234 'International Tables Vol C Tables 4.2.6.8 and 6.1.1.4'
La La -0.2871 2.4523 'International Tables Vol C Tables 4.2.6.8 and 6.1.1.4'

loop_
_geom_angle_atom_site_label_1
_geom_angle_atom_site_label_2
_geom_angle_atom_site_label_3
_geom_angle
_geom_angle_publ_flag
O1 La1 O2 48.96(11) yes
O1 La1 O1W 79.11(13) yes
O1 La1 O2W 123.40(13) yes
O1 La1 O3W 138.36(15) yes
O1 La1 O4W 147.53(12) yes
O1 La1 O5W 74.25(12) yes
O1 La1 O6W 79.68(14) yes
O1 La1 O7W 90.56(15) yes
O2 La1 O1W 68.08(12) yes
O2 La1 O2W 74.45(13) yes
O2 La1 O3W 125.78(11) yes
O2 La1 O4W 147.12(14) yes
O2 La1 O5W 111.78(11) yes
O2 La1 O6W 121.76(13) yes
O2 La1 O7W 75.40(13) yes
O1W La1 O2W 81.15(13) yes
O1W La1 O3W 65.09(12) yes
O1W La1 O4W 129.50(13) yes
O1W La1 O5W 140.47(13) yes
O1W La1 O6W 78.25(13) yes
O1W La1 O7W 139.23(14) yes
O2W La1 O3W 72.86(14) yes
O2W La1 O4W 81.05(14) yes
O2W La1 O5W 138.15(12) yes
O2W La1 O6W 145.17(13) yes
O2W La1 O7W 71.96(12) yes
O3W La1 O4W 64.55(13) yes
O3W La1 O5W 121.53(12) yes
O3W La1 O6W 73.06(14) yes
O4W La1 O5W 73.37(12) yes
O4W La1 O6W 90.76(15) yes
O4W La1 O7W 76.38(15) yes
O5W La1 O6W 68.72(12) yes
O5W La1 O7W 70.18(13) yes
O6W La1 O7W 138.89(12) yes
La1 O1W H1W1 123(4) no
La1 O1W H1W2 122(4) no
La1 O2W H2W1 128(5) no
La1 O2W H2W2 114(5) no
La1 O3W H3W1 131(4) no
La1 O3W H3W2 113(4) no
La1 O4W H4W1 120(4) no
La1 O4W H4W2 129(4) no
La1 O5W H5W1 117(4) no
La1 O5W H5W2 131(4) no
La1 O6W H6W1 127(4) no
La1 O6W H6W2 122(4) no
La1 O7W H7W1 103(4) no
La1 O7W H7W2 145(4) no
N1 C5 C4 123.3(5) no
N1 C5 H5 118.3 no
N1 C1 C2 123.9(5) no
N1 C1 H1 118.0 no
O1 La1 C6 24.17(12) no
O1 C6 La1 55.7(2) no
O1 C6 O2 121.3(4) no
O1 C6 C3 118.1(4) no
O2 La1 C6 24.82(12) no
O2 C6 La1 65.7(2) no
O2 C6 C3 120.6(4) no
O3 S1 C7 105.0(2) no
O4 S1 O3 112.5(2) no
O4 S1 O5 112.6(2) no
O4 S1 C7 106.3(2) no
O5 S1 O3 112.0(2) no
O5 S1 C7 107.9(2) no
O6 S2 O7 112.8(3) no
O6 S2 O8 113.9(3) no
O6 S2 C12 107.9(2) no
O7 S2 C12 105.6(2) no
O8 S2 O7 110.0(2) no
O8 S2 C12 106.0(2) no
O1W La1 C6 71.19(13) no
O2W La1 C6 99.26(13) no
O3W La1 C6 136.25(12) no
O4W La1 C6 158.58(14) no
O5W La1 C6 93.46(12) no
O6W La1 C6 100.26(14) no
O7W La1 C6 83.33(15) no
C1 C2 C3 118.5(5) no
C1 C2 H2 120.8 no
C2 C1 H1 118.0 no
C2 C3 C4 118.0(4) no
C2 C3 C6 122.1(4) no
C3 C2 H2 120.8 no
C3 C4 H4 120.2 no
C3 C6 La1 172.3(4) no
C4 C3 C6 119.8(4) no
C4 C5 H5 118.3 no
C5 N1 C1 116.7(5) no
C5 C4 C3 119.6(5) no
C5 C4 H4 120.2 no
C6 O1 La1 100.2(3) no
C6 O2 La1 89.4(3) no
C7 C8 C9 120.1(4) no
C7 C8 H8 120.0 no
C7 C16 C11 117.4(4) no
C8 C7 S1 117.5(4) no
C8 C7 C16 121.8(4) no
C8 C9 H9 119.7 no
C9 C8 H8 120.0 no
C9 C10 C11 121.1(5) no
C9 C10 H10 119.5 no
C10 C9 C8 120.6(5) no
C10 C9 H9 119.7 no
C10 C11 C12 123.3(4) no
C10 C11 C16 119.1(4) no
C11 C10 H10 119.5 no
C11 C12 S2 119.9(3) no
C12 C11 C16 117.6(4) no
C12 C13 C14 119.9(4) no
C12 C13 H13 120.0 no
C13 C12 S2 118.1(4) no
C13 C12 C11 122.0(4) no
C13 C14 H14 119.7 no
C14 C13 H13 120.0 no
C14 C15 C16 121.4(4) no
C14 C15 H15 119.3 no
C15 C14 C13 120.5(5) no
C15 C14 H14 119.7 no
C15 C16 C7 124.2(4) no
C15 C16 C11 118.4(4) no
C16 C7 S1 120.6(4) no
C16 C15 H15 119.3 no
H1W1 O1W H1W2 110(5) no
H2W1 O2W H2W2 118(7) no
H3W1 O3W H3W2 109(5) no
H4W1 O4W H4W2 109(5) no
H5W1 O5W H5W2 108(5) no
H6W1 O6W H6W2 108(5) no
H7W1 O7W H7W2 110(5) no

loop_
_geom_bond_atom_site_label_1
_geom_bond_atom_site_label_2
_geom_bond_distance
_geom_bond_publ_flag
La1 O1 2.520(4) yes
La1 O2 2.740(3) yes
La1 O1W 2.568(3) yes
La1 O2W 2.514(4) yes
La1 O3W 2.624(4) yes
La1 O4W 2.524(4) yes
La1 O5W 2.572(3) yes
La1 O6W 2.513(4) yes
La1 O7W 2.488(4) yes
S1 O3 1.466(3) no
S1 O4 1.446(3) no
S1 O5 1.455(4) no
S1 C7 1.779(4) no
S2 O6 1.438(4) no
S2 O7 1.463(4) no
S2 O8 1.459(4) no
S2 C12 1.778(4) no
N1 C1 1.339(8) no
N1 C5 1.332(8) no
O1 C6 1.250(6) no
O2 C6 1.261(6) no
O1W H1W1 0.85(4) no
O1W H1W2 0.85(5) no
O2W H2W1 0.85(6) no
O2W H2W2 0.85(4) no
O3W H3W1 0.85(4) no
O3W H3W2 0.85(4) no
O4W H4W1 0.85(5) no
O4W H4W2 0.85(3) no
O5W H5W1 0.85(4) no
O5W H5W2 0.85(4) no
O6W H6W1 0.85(4) no
O6W H6W2 0.85(4) no
O7W H7W1 0.86(5) no
O7W H7W2 0.85(5) no
C1 C2 1.377(7) no
C1 H1 0.9300 no
C2 C3 1.380(6) no
C2 H2 0.9300 no
C3 C4 1.382(7) no
C3 C6 1.502(6) no
C4 C5 1.367(8) no
C4 H4 0.9300 no
C5 H5 0.9300 no
C7 C8 1.363(7) no
C7 C16 1.426(6) no
C8 C9 1.401(7) no
C8 H8 0.9300 no
C9 C10 1.361(7) no
C9 H9 0.9300 no
C10 C11 1.420(7) no
C10 H10 0.9300 no
C11 C12 1.430(6) no
C11 C16 1.430(6) no
C12 C13 1.346(7) no
C13 C14 1.411(7) no
C13 H13 0.9300 no
C14 C15 1.353(7) no
C14 H14 0.9300 no
C15 C16 1.422(6) no
C15 H15 0.9300 no

loop_
_geom_hbond_atom_site_label_D
_geom_hbond_atom_site_label_H
_geom_hbond_atom_site_label_A
_geom_hbond_site_symmetry_A
_geom_hbond_distance_DH
_geom_hbond_distance_HA
_geom_hbond_distance_DA
_geom_hbond_angle_DHA
_geom_hbond_publ_flag
O1W H1W1 O4 3_766 0.85(4) 1.90(5) 2.726(5) 162(5) yes
O1W H1W2 O3 . 0.85(5) 1.95(5) 2.789(5) 171(7) yes
O2W H2W1 O5 . 0.85(6) 1.91(6) 2.747(5) 172(7) yes
O2W H2W2 O7 4_676 0.85(4) 1.96(4) 2.800(6) 175(7) yes
O3W H3W1 O3 . 0.85(4) 2.41(4) 3.111(5) 140(5) yes
O3W H3W2 O5 1_455 0.85(4) 2.03(3) 2.878(5) 173(6) yes
O4W H4W1 O7 4_576 0.85(5) 1.95(3) 2.755(6) 158(7) yes
O4W H4W2 N1 2_656 0.85(3) 1.95(4) 2.783(6) 168(7) yes
O5W H5W1 O8 4_576 0.85(4) 1.99(4) 2.833(5) 177(6) yes
O5W H5W2 O2 1_455 0.85(4) 2.12(3) 2.891(5) 151(6) yes
O6W H6W1 O2 1_455 0.85(4) 1.97(5) 2.791(5) 164(7) yes
O6W H6W2 O3 3_666 0.85(4) 1.91(4) 2.757(5) 175(7) yes
O7W H7W1 O8 2_646 0.85(5) 1.95(4) 2.682(5) 143(6) yes
O7W H7W2 O6 4_676 0.86(5) 2.40(3) 3.211(7) 160(7) yes
O7W H7W2 O7 4_676 0.85(5) 2.51(6) 2.998(6) 117(5) yes

loop_
_geom_torsion_atom_site_label_1
_geom_torsion_atom_site_label_2
_geom_torsion_atom_site_label_3
_geom_torsion_atom_site_label_4
_geom_torsion
_geom_torsion_publ_flag
La1 O1 C6 O2 4.3(6) no
La1 O1 C6 C3 -174.8(4) no
La1 O2 C6 O1 -3.9(5) no
La1 O2 C6 C3 175.2(4) no
S1 C7 C8 C9 -178.9(3) no
S1 C7 C16 C11 178.1(3) no
S1 C7 C16 C15 -0.5(6) no
S2 C12 C13 C14 179.6(3) no
N1 C1 C2 C3 -0.7(10) no
O1 La1 O2 C6 2.2(3) no
O1 La1 C6 O2 -176.0(5) no
O2 La1 O1 C6 -2.2(3) no
O2 La1 C6 O1 176.0(5) no
O3 S1 C7 C8 -11.5(4) no
O3 S1 C7 C16 170.6(3) no
O4 S1 C7 C8 107.9(4) no
O4 S1 C7 C16 -70.0(4) no
O5 S1 C7 C8 -131.1(4) no
O5 S1 C7 C16 51.0(4) no
O6 S2 C12 C11 67.3(4) no
O6 S2 C12 C13 -113.9(4) no
O7 S2 C12 C11 -53.6(4) no
O7 S2 C12 C13 125.2(4) no
O8 S2 C12 C11 -170.2(3) no
O8 S2 C12 C13 8.5(4) no
O1W La1 O1 C6 68.1(3) no
O1W La1 O2 C6 -92.4(3) no
O1W La1 C6 O1 -105.7(4) no
O1W La1 C6 O2 78.3(3) no
O2W La1 O1 C6 -3.6(4) no
O2W La1 O2 C6 -179.0(3) no
O2W La1 C6 O1 177.0(3) no
O2W La1 C6 O2 1.0(3) no
O3W La1 O1 C6 98.6(4) no
O3W La1 O2 C6 -124.2(3) no
O3W La1 C6 O1 -108.2(4) no
O3W La1 C6 O2 75.9(3) no
O4W La1 O1 C6 -137.2(3) no
O4W La1 O2 C6 137.7(3) no
O4W La1 C6 O1 87.9(5) no
O4W La1 C6 O2 -88.1(4) no
O5W La1 O1 C6 -141.4(4) no
O5W La1 O2 C6 44.9(3) no
O5W La1 C6 O1 37.0(4) no
O5W La1 C6 O2 -139.0(3) no
O6W La1 O1 C6 148.0(4) no
O6W La1 O2 C6 -32.9(3) no
O6W La1 C6 O1 -32.0(4) no
O6W La1 C6 O2 152.0(3) no
O7W La1 O1 C6 -72.2(4) no
O7W La1 O2 C6 106.1(3) no
O7W La1 C6 O1 106.5(4) no
O7W La1 C6 O2 -69.4(3) no
C1 N1 C5 C4 2.5(11) no
C1 C2 C3 C4 1.7(8) no
C1 C2 C3 C6 -174.6(5) no
C2 C3 C4 C5 -0.7(9) no
C2 C3 C6 O1 156.0(5) no
C2 C3 C6 O2 -23.1(7) no
C3 C4 C5 N1 -1.5(11) no
C4 C3 C6 O1 -20.2(7) no
C4 C3 C6 O2 160.7(5) no
C5 N1 C1 C2 -1.4(10) no
C6 C3 C4 C5 175.7(5) no
C7 C8 C9 C10 0.7(7) no
C8 C7 C16 C11 0.3(6) no
C8 C7 C16 C15 -178.3(4) no
C8 C9 C10 C11 0.3(7) no
C9 C10 C11 C12 179.2(4) no
C9 C10 C11 C16 -1.0(7) no
C10 C11 C12 S2 0.2(6) no
C10 C11 C12 C13 -178.6(4) no
C10 C11 C16 C7 0.7(6) no
C10 C11 C16 C15 179.4(4) no
C11 C12 C13 C14 -1.7(7) no
C12 C11 C16 C7 -179.5(4) no
C12 C11 C16 C15 -0.8(6) no
C12 C13 C14 C15 0.9(7) no
C13 C14 C15 C16 0.0(7) no
C14 C15 C16 C7 178.6(4) no
C14 C15 C16 C11 0.0(6) no
C16 C7 C8 C9 -1.0(7) no
C16 C11 C12 S2 -179.7(3) no
C16 C11 C12 C13 1.6(6) no
